data_1501648
loop_
_publ_author_name
'Sergey Konchenko'
'Rosa Llusar'
'Pavel Petrov'
'Aleksandr Virovets'
'Artem Bogomyakov'
'Carlos Gomez Garcia'
'Victor Polo'

_publ_section_title
;
 Synthesis, molecular and electronic structure of an incomplete cuboidal
 Re3S4 cluster with an unusual quadruplet ground state
;
_journal_name_full 'Che. Commun.'
_journal_page_first 2713
_journal_paper_doi 10.1039/c2cc17287a
_journal_volume 48
_journal_year 2012
_chemical_formula_sum 'C82.5 H81 Br2.6 Cl10.4 P6 Re3 S4'
_chemical_formula_weight 2521.58
_chemical_name_systematic
;
?
;
_space_group_IT_number 2
_symmetry_cell_setting triclinic
_symmetry_space_group_name_Hall '-P 1'
_symmetry_space_group_name_H-M 'P -1'
_atom_sites_solution_hydrogens geom
_atom_sites_solution_primary direct
_atom_sites_solution_secondary difmap
_audit_creation_method SHELXL-97
_cell_angle_alpha 80.5320(10)
_cell_angle_beta 72.6390(10)
_cell_angle_gamma 83.4320(10)
_cell_formula_units_Z 2
_cell_length_a 13.6395(3)
_cell_length_b 15.3991(3)
_cell_length_c 22.8431(5)
_cell_measurement_reflns_used 9927
_cell_measurement_temperature 100.0(2)
_cell_measurement_theta_max 30.6227
_cell_measurement_theta_min 2.4379
_cell_volume 4506.04(17)
_computing_cell_refinement 'Apex2 V.1.27 (Bruker, 2005)'
_computing_data_collection 'Apex2 V.1.27 (Bruker, 2005)'
_computing_data_reduction 'Apex2 V.1.27 (Bruker, 2005)'
_computing_molecular_graphics 'SHELXTL V6.22 (Bruker, 2000-2005)'
_computing_publication_material 'local programs'
_computing_structure_refinement 'SHELXL-97 (Sheldrick, 1997)'
_computing_structure_solution 'SHELXS-97 (Sheldrick, 1990)'
_diffrn_ambient_temperature 100.0(2)
_diffrn_detector_area_resol_mean 25
_diffrn_measured_fraction_theta_full 0.971
_diffrn_measured_fraction_theta_max 0.771
_diffrn_measurement_device_type 'Bruker X8Apex CCD detector'
_diffrn_measurement_method 'combined omega- and phi-scans'
_diffrn_radiation_monochromator graphite
_diffrn_radiation_source 'fine-focus sealed tube'
_diffrn_radiation_type MoK\a
_diffrn_radiation_wavelength 0.71073
_diffrn_reflns_av_R_equivalents 0.0273
_diffrn_reflns_av_sigmaI/netI 0.0519
_diffrn_reflns_limit_h_max 19
_diffrn_reflns_limit_h_min -19
_diffrn_reflns_limit_k_max 21
_diffrn_reflns_limit_k_min -18
_diffrn_reflns_limit_l_max 22
_diffrn_reflns_limit_l_min -33
_diffrn_reflns_number 47320
_diffrn_reflns_theta_full 25.00
_diffrn_reflns_theta_max 31.57
_diffrn_reflns_theta_min 1.89
_diffrn_standards_decay_% 0
_diffrn_standards_interval_count 0
_diffrn_standards_interval_time 0
_diffrn_standards_number 0
_exptl_absorpt_coefficient_mu 5.723
_exptl_absorpt_correction_T_max 1
_exptl_absorpt_correction_T_min 0.779722
_exptl_absorpt_correction_type empirical
_exptl_absorpt_process_details 'based on intensities (SADABS, Bruker, 2005)'
_exptl_crystal_colour brown
_exptl_crystal_density_diffrn 1.858
_exptl_crystal_density_meas ?
_exptl_crystal_density_method 'not measured'
_exptl_crystal_description block
_exptl_crystal_F_000 2446
_exptl_crystal_size_max 0.20
_exptl_crystal_size_mid 0.20
_exptl_crystal_size_min 0.20
_refine_diff_density_max 2.747
_refine_diff_density_min -3.012
_refine_diff_density_rms 0.219
_refine_ls_extinction_method none
_refine_ls_goodness_of_fit_ref 1.059
_refine_ls_hydrogen_treatment constr
_refine_ls_matrix_type full
_refine_ls_number_parameters 1032
_refine_ls_number_reflns 23261
_refine_ls_number_restraints 11
_refine_ls_restrained_S_all 1.060
_refine_ls_R_factor_all 0.0761
_refine_ls_R_factor_gt 0.0497
_refine_ls_shift/su_max 0.001
_refine_ls_shift/su_mean 0.000
_refine_ls_structure_factor_coef Fsqd
_refine_ls_weighting_details 'calc w=1/[\s^2^(Fo^2^)+(0.0401P)^2^+61.1813P] where P=(Fo^2^+2Fc^2^)/3'
_refine_ls_weighting_scheme calc
_refine_ls_wR_factor_gt 0.1151
_refine_ls_wR_factor_ref 0.1290
_reflns_number_gt 17767
_reflns_number_total 23261
_reflns_threshold_expression >2sigma(I)
_cod_data_source_file c2cc17287a.txt
_cod_data_source_block 2Br*4.5CH2Cl2
_cod_depositor_comments
;
The following automatic conversions were performed:

'_exptl_crystal_density_meas' value 'none' was changed to '?' - the
value is perceived as not measured.

Automatic conversion script
Id: cif_fix_values 3008 2015-01-20 13:52:24Z robertas 
;
_cod_original_sg_symbol_H-M P-1
_cod_original_formula_sum 'C82.50 H81 Br2.60 Cl10.40 P6 Re3 S4'
_cod_database_code 1501648

loop_
_symmetry_equiv_pos_as_xyz
'x, y, z'
'-x, -y, -z'

loop_
_atom_site_label
_atom_site_type_symbol
_atom_site_fract_x
_atom_site_fract_y
_atom_site_fract_z
_atom_site_U_iso_or_equiv
_atom_site_adp_type
_atom_site_occupancy
_atom_site_symmetry_multiplicity
_atom_site_calc_flag
_atom_site_refinement_flags
_atom_site_disorder_assembly
_atom_site_disorder_group
Re1 Re 0.34141(2) 0.276422(19) 0.187418(12) 0.01637(7) Uani 1 1 d . . .
Re2 Re 0.14501(2) 0.313309(18) 0.262628(12) 0.01511(6) Uani 1 1 d . . .
Re3 Re 0.21759(2) 0.139515(18) 0.249640(12) 0.01521(6) Uani 1 1 d . . .
S1 S 0.18604(13) 0.24857(12) 0.17196(8) 0.0178(3) Uani 1 1 d . . .
S2 S 0.29893(14) 0.36436(12) 0.26409(8) 0.0206(4) Uani 1 1 d . . .
S3 S 0.38287(13) 0.15181(12) 0.25061(8) 0.0196(3) Uani 1 1 d . . .
S4 S 0.14825(13) 0.20015(11) 0.34234(8) 0.0160(3) Uani 1 1 d . . .
Br1 Br 0.43208(8) 0.20127(7) 0.09289(5) 0.0242(4) Uani 0.484(4) 1 d P . .
Cl1T Cl 0.43208(8) 0.20127(7) 0.09289(5) 0.0242(4) Uani 0.52 1 d P . .
Br2 Br 0.11182(8) 0.45815(7) 0.19634(5) 0.0233(3) Uani 0.566(4) 1 d P . .
Cl2T Cl 0.11182(8) 0.45815(7) 0.19634(5) 0.0233(3) Uani 0.43 1 d P . .
Br3 Br 0.04403(8) 0.08199(7) 0.26023(5) 0.0237(3) Uani 0.549(4) 1 d P . .
Cl3T Cl 0.04403(8) 0.08199(7) 0.26023(5) 0.0237(3) Uani 0.45 1 d P . .
Br4 Br 0.7598(5) 0.6180(3) 0.3304(4) 0.155(3) Uani 0.571(12) 1 d P A 1
Br4 Br 0.7843(4) 0.6267(4) 0.2919(8) 0.196(6) Uani 0.429(12) 1 d P A 2
P11 P 0.52136(15) 0.30770(14) 0.18000(9) 0.0242(4) Uani 1 1 d . . .
P12 P 0.36860(15) 0.40223(14) 0.10003(9) 0.0225(4) Uani 1 1 d . . .
P21 P 0.07392(15) 0.40732(12) 0.34695(9) 0.0196(4) Uani 1 1 d . . .
P22 P -0.04462(14) 0.31388(12) 0.27377(8) 0.0181(4) Uani 1 1 d . . .
P31 P 0.24037(14) 0.00211(13) 0.32181(9) 0.0199(4) Uani 1 1 d . . .
P32 P 0.26330(15) 0.02704(13) 0.17480(9) 0.0229(4) Uani 1 1 d . . .
C1 C 0.5611(6) 0.4009(6) 0.1178(4) 0.0321(19) Uani 1 1 d . . .
H1A H 0.5429 0.4570 0.1356 0.038 Uiso 1 1 calc R . .
H1B H 0.6367 0.3953 0.0997 0.038 Uiso 1 1 calc R . .
C2 C 0.5096(6) 0.4033(6) 0.0673(4) 0.0272(17) Uani 1 1 d . . .
H2A H 0.5359 0.3516 0.0451 0.033 Uiso 1 1 calc R . .
H2B H 0.5266 0.4573 0.0371 0.033 Uiso 1 1 calc R . .
C3 C -0.0665(6) 0.4172(5) 0.3658(3) 0.0231(15) Uani 1 1 d . . .
H3A H -0.0949 0.3694 0.3993 0.028 Uiso 1 1 calc R . .
H3B H -0.0927 0.4742 0.3813 0.028 Uiso 1 1 calc R . .
C4 C -0.1038(6) 0.4119(5) 0.3100(4) 0.0267(17) Uani 1 1 d . . .
H4A H -0.0862 0.4654 0.2794 0.032 Uiso 1 1 calc R . .
H4B H -0.1796 0.4098 0.3233 0.032 Uiso 1 1 calc R . .
C5 C 0.2935(6) -0.0851(5) 0.2729(4) 0.0293(18) Uani 1 1 d . . .
H5A H 0.3673 -0.0777 0.2514 0.035 Uiso 1 1 calc R . .
H5B H 0.2872 -0.1437 0.2986 0.035 Uiso 1 1 calc R . .
C6 C 0.2335(7) -0.0784(5) 0.2257(4) 0.0304(19) Uani 1 1 d . . .
H6A H 0.1587 -0.0792 0.2468 0.036 Uiso 1 1 calc R . .
H6B H 0.2548 -0.1285 0.2014 0.036 Uiso 1 1 calc R . .
C111 C 0.6205(6) 0.2185(6) 0.1605(4) 0.0319(19) Uani 1 1 d . . .
C112 C 0.6717(7) 0.2088(7) 0.0981(5) 0.045(2) Uani 1 1 d . . .
H11A H 0.6564 0.2501 0.0657 0.054 Uiso 1 1 calc R . .
C113 C 0.7188(8) 0.0890(8) 0.1924(6) 0.057(3) Uani 1 1 d . . .
H11B H 0.7352 0.0479 0.2245 0.069 Uiso 1 1 calc R . .
C114 C 0.7683(8) 0.0802(8) 0.1317(6) 0.058(3) Uani 1 1 d . . .
H11C H 0.8196 0.0335 0.1220 0.070 Uiso 1 1 calc R . .
C115 C 0.7438(8) 0.1393(9) 0.0845(6) 0.062(3) Uani 1 1 d . . .
H11D H 0.7771 0.1318 0.0426 0.074 Uiso 1 1 calc R . .
C116 C 0.6444(7) 0.1579(7) 0.2071(5) 0.040(2) Uani 1 1 d . . .
H11E H 0.6099 0.1635 0.2492 0.048 Uiso 1 1 calc R . .
C121 C 0.5438(6) 0.3418(6) 0.2475(4) 0.0308(18) Uani 1 1 d . . .
C122 C 0.6044(7) 0.4108(7) 0.2409(5) 0.042(2) Uani 1 1 d . . .
H12A H 0.6354 0.4402 0.2007 0.051 Uiso 1 1 calc R . .
C123 C 0.6207(9) 0.4380(8) 0.2927(6) 0.055(3) Uani 1 1 d . . .
H12B H 0.6604 0.4869 0.2878 0.066 Uiso 1 1 calc R . .
C124 C 0.5785(9) 0.3931(9) 0.3507(6) 0.061(3) Uani 1 1 d . . .
H12C H 0.5911 0.4101 0.3858 0.073 Uiso 1 1 calc R . .
C125 C 0.5179(9) 0.3231(9) 0.3583(5) 0.054(3) Uani 1 1 d . . .
H12D H 0.4889 0.2927 0.3984 0.065 Uiso 1 1 calc R . .
C126 C 0.4999(7) 0.2979(7) 0.3068(4) 0.036(2) Uani 1 1 d . . .
H12E H 0.4576 0.2507 0.3120 0.043 Uiso 1 1 calc R . .
C131 C 0.3357(6) 0.5193(5) 0.1091(4) 0.0298(18) Uani 1 1 d . . .
C132 C 0.3572(7) 0.5524(6) 0.1574(4) 0.037(2) Uani 1 1 d . . .
H13A H 0.3815 0.5134 0.1877 0.044 Uiso 1 1 calc R . .
C133 C 0.3429(9) 0.6419(7) 0.1607(5) 0.053(3) Uani 1 1 d . . .
H13B H 0.3604 0.6649 0.1921 0.063 Uiso 1 1 calc R . .
C134 C 0.3032(10) 0.6979(7) 0.1185(5) 0.059(3) Uani 1 1 d . . .
H13C H 0.2923 0.7592 0.1215 0.071 Uiso 1 1 calc R . .
C135 C 0.2791(9) 0.6663(7) 0.0721(5) 0.051(3) Uani 1 1 d . . .
H13D H 0.2517 0.7055 0.0432 0.062 Uiso 1 1 calc R . .
C136 C 0.2951(7) 0.5773(6) 0.0676(4) 0.035(2) Uani 1 1 d . . .
H13E H 0.2781 0.5554 0.0356 0.042 Uiso 1 1 calc R . .
C141 C 0.3232(6) 0.3882(5) 0.0347(4) 0.0267(17) Uani 1 1 d . . .
C142 C 0.3902(7) 0.3705(6) -0.0217(4) 0.0324(19) Uani 1 1 d . . .
H14A H 0.4624 0.3687 -0.0279 0.039 Uiso 1 1 calc R . .
C143 C 0.3530(8) 0.3555(6) -0.0688(4) 0.038(2) Uani 1 1 d . . .
H14B H 0.3997 0.3434 -0.1072 0.046 Uiso 1 1 calc R . .
C144 C 0.2481(8) 0.3582(6) -0.0605(4) 0.040(2) Uani 1 1 d . . .
H14C H 0.2228 0.3475 -0.0930 0.048 Uiso 1 1 calc R . .
C145 C 0.1797(7) 0.3765(6) -0.0045(4) 0.036(2) Uani 1 1 d . . .
H14D H 0.1076 0.3790 0.0013 0.043 Uiso 1 1 calc R . .
C146 C 0.2173(6) 0.3910(6) 0.0430(4) 0.0284(17) Uani 1 1 d . . .
H14E H 0.1706 0.4029 0.0814 0.034 Uiso 1 1 calc R . .
C211 C 0.1112(7) 0.5211(5) 0.3303(4) 0.0276(17) Uani 1 1 d . . .
C212 C 0.1997(8) 0.5410(6) 0.3423(4) 0.039(2) Uani 1 1 d . . .
H21A H 0.2430 0.4953 0.3569 0.046 Uiso 1 1 calc R . .
C213 C 0.2242(9) 0.6292(7) 0.3327(5) 0.051(3) Uani 1 1 d . . .
H21B H 0.2833 0.6437 0.3420 0.062 Uiso 1 1 calc R . .
C214 C 0.1627(11) 0.6944(7) 0.3100(5) 0.056(3) Uani 1 1 d . . .
H21C H 0.1802 0.7539 0.3029 0.067 Uiso 1 1 calc R . .
C215 C 0.0770(10) 0.6751(6) 0.2974(4) 0.048(3) Uani 1 1 d . . .
H21D H 0.0353 0.7214 0.2818 0.058 Uiso 1 1 calc R . .
C216 C 0.0493(8) 0.5881(5) 0.3070(4) 0.034(2) Uani 1 1 d . . .
H21E H -0.0104 0.5749 0.2979 0.041 Uiso 1 1 calc R . .
C221 C 0.1013(6) 0.3718(5) 0.4216(3) 0.0235(16) Uani 1 1 d . . .
C222 C 0.0271(7) 0.3923(5) 0.4758(4) 0.0286(17) Uani 1 1 d . . .
H22A H -0.0385 0.4187 0.4738 0.034 Uiso 1 1 calc R . .
C223 C 0.0488(8) 0.3743(6) 0.5319(4) 0.036(2) Uani 1 1 d . . .
H22B H -0.0023 0.3878 0.5684 0.043 Uiso 1 1 calc R . .
C224 C 0.1443(8) 0.3367(6) 0.5355(4) 0.038(2) Uani 1 1 d . . .
H22C H 0.1594 0.3256 0.5742 0.046 Uiso 1 1 calc R . .
C225 C 0.2181(7) 0.3153(7) 0.4822(4) 0.036(2) Uani 1 1 d . . .
H22D H 0.2837 0.2891 0.4843 0.043 Uiso 1 1 calc R . .
C226 C 0.1961(6) 0.3322(6) 0.4257(4) 0.0292(18) Uani 1 1 d . . .
H22E H 0.2464 0.3166 0.3895 0.035 Uiso 1 1 calc R . .
C231 C -0.0784(6) 0.3295(5) 0.2007(3) 0.0231(15) Uani 1 1 d . . .
C232 C -0.0564(6) 0.2599(6) 0.1650(4) 0.0278(17) Uani 1 1 d . . .
H23A H -0.0270 0.2047 0.1797 0.033 Uiso 1 1 calc R . .
C233 C -0.0777(7) 0.2718(7) 0.1084(4) 0.040(2) Uani 1 1 d . . .
H23B H -0.0627 0.2246 0.0843 0.048 Uiso 1 1 calc R . .
C234 C -0.1203(7) 0.3516(7) 0.0868(4) 0.041(2) Uani 1 1 d . . .
H23C H -0.1340 0.3597 0.0478 0.049 Uiso 1 1 calc R . .
C235 C -0.1428(8) 0.4189(7) 0.1219(5) 0.042(2) Uani 1 1 d . . .
H23D H -0.1732 0.4736 0.1073 0.050 Uiso 1 1 calc R . .
C236 C -0.1219(7) 0.4085(6) 0.1788(4) 0.0329(19) Uani 1 1 d . . .
H23E H -0.1376 0.4561 0.2026 0.039 Uiso 1 1 calc R . .
C241 C -0.1298(5) 0.2317(5) 0.3256(3) 0.0215(15) Uani 1 1 d . . .
C242 C -0.1184(6) 0.2010(5) 0.3839(3) 0.0223(15) Uani 1 1 d . . .
H24A H -0.0617 0.2170 0.3949 0.027 Uiso 1 1 calc R . .
C243 C -0.1891(6) 0.1471(5) 0.4265(4) 0.0252(16) Uani 1 1 d . . .
H24B H -0.1820 0.1282 0.4668 0.030 Uiso 1 1 calc R . .
C244 C -0.2690(7) 0.1210(6) 0.4106(4) 0.040(2) Uani 1 1 d . . .
H24C H -0.3161 0.0827 0.4395 0.048 Uiso 1 1 calc R . .
C245 C -0.2815(7) 0.1505(7) 0.3523(4) 0.044(3) Uani 1 1 d . . .
H24D H -0.3376 0.1330 0.3415 0.052 Uiso 1 1 calc R . .
C246 C -0.2114(7) 0.2058(6) 0.3098(4) 0.034(2) Uani 1 1 d . . .
H24E H -0.2197 0.2257 0.2699 0.041 Uiso 1 1 calc R . .
C311 C 0.3299(6) 0.0101(5) 0.3655(4) 0.0288(18) Uani 1 1 d . . .
C312 C 0.4327(6) -0.0166(7) 0.3464(5) 0.041(2) Uani 1 1 d . . .
H31A H 0.4591 -0.0465 0.3112 0.049 Uiso 1 1 calc R . .
C313 C 0.4989(8) 0.0008(8) 0.3797(7) 0.064(4) Uani 1 1 d . . .
H31B H 0.5699 -0.0180 0.3669 0.077 Uiso 1 1 calc R . .
C314 C 0.4615(9) 0.0445(9) 0.4304(6) 0.063(4) Uani 1 1 d . . .
H31C H 0.5070 0.0575 0.4517 0.076 Uiso 1 1 calc R . .
C315 C 0.3590(9) 0.0694(8) 0.4503(5) 0.054(3) Uani 1 1 d . . .
H31D H 0.3331 0.0986 0.4860 0.065 Uiso 1 1 calc R . .
C316 C 0.2923(7) 0.0520(6) 0.4183(4) 0.036(2) Uani 1 1 d . . .
H31E H 0.2209 0.0688 0.4326 0.044 Uiso 1 1 calc R . .
C321 C 0.1342(5) -0.0505(5) 0.3820(3) 0.0215(15) Uani 1 1 d . . .
C322 C 0.0361(6) -0.0111(5) 0.4013(4) 0.0278(17) Uani 1 1 d . . .
H32A H 0.0207 0.0474 0.3839 0.033 Uiso 1 1 calc R . .
C323 C -0.0406(7) -0.0577(6) 0.4464(4) 0.035(2) Uani 1 1 d . . .
H32B H -0.1088 -0.0315 0.4585 0.042 Uiso 1 1 calc R . .
C324 C -0.0175(7) -0.1416(6) 0.4736(4) 0.0328(19) Uani 1 1 d . . .
H32C H -0.0695 -0.1728 0.5046 0.039 Uiso 1 1 calc R . .
C325 C 0.0812(7) -0.1799(5) 0.4554(4) 0.0293(18) Uani 1 1 d . . .
H32D H 0.0970 -0.2375 0.4741 0.035 Uiso 1 1 calc R . .
C326 C 0.1578(6) -0.1348(5) 0.4102(4) 0.0268(16) Uani 1 1 d . . .
H32E H 0.2260 -0.1612 0.3984 0.032 Uiso 1 1 calc R . .
C331 C 0.1853(7) 0.0411(6) 0.1215(4) 0.0298(18) Uani 1 1 d . . .
C332 C 0.1079(8) -0.0150(7) 0.1271(4) 0.045(3) Uani 1 1 d . . .
H33A H 0.0939 -0.0622 0.1603 0.054 Uiso 1 1 calc R . .
C333 C 0.0518(8) -0.0019(8) 0.0846(5) 0.053(3) Uani 1 1 d . . .
H33B H 0.0005 -0.0410 0.0884 0.064 Uiso 1 1 calc R . .
C334 C 0.0693(8) 0.0673(8) 0.0368(5) 0.047(3) Uani 1 1 d . . .
H33C H 0.0288 0.0766 0.0087 0.056 Uiso 1 1 calc R . .
C335 C 0.1464(7) 0.1233(7) 0.0298(4) 0.040(2) Uani 1 1 d . . .
H33D H 0.1598 0.1702 -0.0036 0.048 Uiso 1 1 calc R . .
C336 C 0.2033(6) 0.1103(6) 0.0718(4) 0.0285(17) Uani 1 1 d . . .
H33E H 0.2556 0.1488 0.0670 0.034 Uiso 1 1 calc R . .
C341 C 0.3904(7) -0.0109(5) 0.1274(4) 0.0298(18) Uani 1 1 d . . .
C342 C 0.3928(8) -0.0618(6) 0.0810(4) 0.039(2) Uani 1 1 d . . .
H34A H 0.3316 -0.0672 0.0706 0.047 Uiso 1 1 calc R . .
C343 C 0.4854(10) -0.1039(7) 0.0504(5) 0.054(3) Uani 1 1 d . . .
H34B H 0.4876 -0.1379 0.0188 0.065 Uiso 1 1 calc R . .
C344 C 0.5735(9) -0.0962(7) 0.0660(5) 0.059(3) Uani 1 1 d . . .
H34C H 0.6362 -0.1257 0.0453 0.071 Uiso 1 1 calc R . .
C345 C 0.5725(8) -0.0467(7) 0.1111(5) 0.050(3) Uani 1 1 d . . .
H34D H 0.6342 -0.0415 0.1210 0.060 Uiso 1 1 calc R . .
C346 C 0.4804(7) -0.0041(6) 0.1421(5) 0.038(2) Uani 1 1 d . . .
H34E H 0.4794 0.0299 0.1734 0.045 Uiso 1 1 calc R . .
Cl1 Cl 1.0097(4) 0.6218(3) 0.0880(2) 0.0836(18) Uani 0.844(10) 1 d P A .
Cl2 Cl 1.0422(6) 0.7812(4) 0.1275(4) 0.142(3) Uani 0.835(11) 1 d P A .
Cl1A Cl 0.8926(11) 0.6567(8) 0.1947(5) 0.087(5) Uani 0.320(10) 1 d P . .
C1SA C 1.0146(13) 0.6692(9) 0.1505(7) 0.024(3) Uani 0.50 1 d P A .
C1SB C 0.9939(10) 0.7411(9) 0.0730(6) 0.014(2) Uani 0.50 1 d PU . .
Cl3 Cl 0.4519(6) 0.7399(5) 0.3666(5) 0.183(3) Uani 1 1 d . . .
Cl4 Cl 0.5048(6) 0.7791(4) 0.4752(3) 0.143(2) Uani 1 1 d . . .
C2S C 0.542(3) 0.699(3) 0.4283(15) 0.235(18) Uani 1 1 d . . .
Cl5 Cl 0.8971(4) 0.9002(4) 0.2646(3) 0.173(3) Uani 1 1 d . . .
Cl6 Cl 0.7445(4) 0.8733(4) 0.3855(2) 0.1121(17) Uani 1 1 d . . .
C3S C 0.8558(13) 0.8393(15) 0.3335(9) 0.116(7) Uani 1 1 d . . .
Cl7 Cl 0.2876(5) 0.6355(4) 0.5086(4) 0.162(3) Uani 1 1 d . . .
Cl8 Cl 0.3923(5) 0.4852(5) 0.4501(5) 0.204(4) Uani 1 1 d . . .
C4S C 0.314(3) 0.501(3) 0.515(2) 0.43(4) Uani 1 1 d . . .
Cl9 Cl 0.4742(7) 0.2519(6) 0.7812(4) 0.099(4) Uani 0.489(9) 1 d PD . .
Cl10 Cl 0.2340(8) 0.1954(7) 0.8420(5) 0.035(4) Uani 0.192(8) 1 d PD . .
Cl11 Cl 0.3534(8) 0.1419(6) 0.7503(4) 0.060(3) Uani 0.320(9) 1 d PD . .
C5S C 0.3517(14) 0.2267(17) 0.7854(12) 0.103(11) Uiso 0.50 1 d PD . .

loop_
_atom_site_aniso_label
_atom_site_aniso_U_11
_atom_site_aniso_U_22
_atom_site_aniso_U_33
_atom_site_aniso_U_23
_atom_site_aniso_U_13
_atom_site_aniso_U_12
Re1 0.01554(12) 0.01959(14) 0.01359(13) -0.00304(10) -0.00136(9) -0.00613(10)
Re2 0.01703(12) 0.01618(13) 0.01210(13) -0.00342(9) -0.00168(9) -0.00563(10)
Re3 0.01472(12) 0.01727(13) 0.01373(13) -0.00422(10) -0.00173(9) -0.00478(9)
S1 0.0171(7) 0.0231(9) 0.0133(8) -0.0046(6) -0.0018(6) -0.0057(6)
S2 0.0208(8) 0.0241(9) 0.0173(9) -0.0061(7) -0.0010(6) -0.0096(7)
S3 0.0161(7) 0.0220(9) 0.0204(9) -0.0015(7) -0.0043(6) -0.0051(6)
S4 0.0171(7) 0.0164(8) 0.0140(8) -0.0034(6) -0.0012(6) -0.0058(6)
Br1 0.0228(6) 0.0289(6) 0.0194(6) -0.0067(4) -0.0002(4) -0.0064(4)
Cl1T 0.0228(6) 0.0289(6) 0.0194(6) -0.0067(4) -0.0002(4) -0.0064(4)
Br2 0.0242(5) 0.0222(5) 0.0199(6) -0.0023(4) 0.0004(4) -0.0066(4)
Cl2T 0.0242(5) 0.0222(5) 0.0199(6) -0.0023(4) 0.0004(4) -0.0066(4)
Br3 0.0228(5) 0.0280(6) 0.0220(6) -0.0076(4) -0.0056(4) -0.0048(4)
Cl3T 0.0228(5) 0.0280(6) 0.0220(6) -0.0076(4) -0.0056(4) -0.0048(4)
Br4 0.176(5) 0.066(3) 0.333(8) -0.119(4) -0.221(6) 0.073(3)
Br4 0.047(2) 0.028(2) 0.487(16) 0.010(5) -0.060(5) -0.0035(17)
P11 0.0186(9) 0.0319(11) 0.0227(10) -0.0017(8) -0.0046(7) -0.0104(8)
P12 0.0208(9) 0.0275(10) 0.0169(9) 0.0002(7) -0.0015(7) -0.0078(7)
P21 0.0254(9) 0.0176(9) 0.0157(9) -0.0054(7) -0.0019(7) -0.0070(7)
P22 0.0178(8) 0.0201(9) 0.0163(9) -0.0025(7) -0.0035(7) -0.0044(7)
P31 0.0167(8) 0.0197(9) 0.0228(10) -0.0027(7) -0.0033(7) -0.0058(7)
P32 0.0236(9) 0.0235(10) 0.0201(10) -0.0088(8) 0.0019(7) -0.0093(7)
C1 0.028(4) 0.038(5) 0.030(4) 0.004(4) -0.007(3) -0.017(4)
C2 0.019(3) 0.035(4) 0.021(4) 0.008(3) 0.000(3) -0.009(3)
C3 0.027(4) 0.018(4) 0.021(4) -0.001(3) -0.002(3) -0.005(3)
C4 0.021(3) 0.023(4) 0.035(5) -0.003(3) -0.008(3) 0.001(3)
C5 0.031(4) 0.020(4) 0.030(4) -0.008(3) 0.003(3) 0.003(3)
C6 0.038(4) 0.019(4) 0.028(4) -0.010(3) 0.008(3) -0.012(3)
C111 0.017(3) 0.042(5) 0.038(5) -0.006(4) -0.009(3) -0.009(3)
C112 0.020(4) 0.059(7) 0.051(6) -0.011(5) 0.001(4) -0.005(4)
C113 0.036(5) 0.053(7) 0.080(9) 0.001(6) -0.019(6) 0.003(5)
C114 0.030(5) 0.047(7) 0.091(10) -0.015(6) -0.008(6) 0.000(5)
C115 0.030(5) 0.068(8) 0.077(9) -0.022(7) 0.008(5) -0.006(5)
C116 0.025(4) 0.045(6) 0.052(6) -0.005(4) -0.016(4) -0.003(4)
C121 0.027(4) 0.036(5) 0.034(5) -0.004(4) -0.015(3) -0.008(3)
C122 0.034(5) 0.046(6) 0.051(6) -0.010(5) -0.015(4) -0.008(4)
C123 0.047(6) 0.063(7) 0.071(8) -0.026(6) -0.030(6) -0.012(5)
C124 0.048(6) 0.092(10) 0.058(7) -0.031(7) -0.025(6) -0.013(6)
C125 0.058(7) 0.081(8) 0.035(6) -0.008(5) -0.025(5) -0.020(6)
C126 0.034(4) 0.048(6) 0.034(5) -0.007(4) -0.018(4) -0.008(4)
C131 0.028(4) 0.027(4) 0.027(4) -0.004(3) 0.007(3) -0.010(3)
C132 0.044(5) 0.039(5) 0.030(5) -0.008(4) -0.005(4) -0.021(4)
C133 0.072(7) 0.043(6) 0.037(6) -0.012(5) 0.009(5) -0.031(5)
C134 0.086(9) 0.025(5) 0.043(6) -0.006(4) 0.022(6) -0.014(5)
C135 0.070(7) 0.030(5) 0.033(6) -0.002(4) 0.016(5) -0.002(5)
C136 0.036(5) 0.028(4) 0.029(5) -0.001(3) 0.010(3) -0.006(4)
C141 0.028(4) 0.030(4) 0.021(4) 0.003(3) -0.006(3) -0.008(3)
C142 0.034(4) 0.038(5) 0.023(4) -0.007(4) -0.004(3) -0.001(4)
C143 0.051(6) 0.043(5) 0.021(4) -0.008(4) -0.009(4) 0.000(4)
C144 0.054(6) 0.041(5) 0.031(5) 0.001(4) -0.025(4) -0.006(4)
C145 0.036(5) 0.042(5) 0.029(5) 0.012(4) -0.016(4) -0.010(4)
C146 0.026(4) 0.035(5) 0.022(4) 0.003(3) -0.006(3) -0.004(3)
C211 0.042(5) 0.021(4) 0.018(4) -0.007(3) 0.001(3) -0.012(3)
C212 0.048(5) 0.029(5) 0.037(5) -0.010(4) 0.001(4) -0.019(4)
C213 0.069(7) 0.047(6) 0.039(6) -0.012(5) -0.003(5) -0.032(6)
C214 0.100(10) 0.031(5) 0.033(6) -0.006(4) -0.002(6) -0.028(6)
C215 0.089(8) 0.024(5) 0.029(5) -0.008(4) -0.010(5) -0.005(5)
C216 0.061(6) 0.019(4) 0.020(4) -0.005(3) -0.002(4) -0.009(4)
C221 0.037(4) 0.021(4) 0.012(3) -0.001(3) -0.005(3) -0.011(3)
C222 0.043(5) 0.018(4) 0.022(4) -0.008(3) -0.002(3) -0.004(3)
C223 0.064(6) 0.022(4) 0.017(4) -0.004(3) 0.001(4) -0.009(4)
C224 0.065(6) 0.038(5) 0.018(4) -0.008(4) -0.014(4) -0.018(5)
C225 0.038(5) 0.052(6) 0.027(4) -0.008(4) -0.016(4) -0.014(4)
C226 0.034(4) 0.036(5) 0.020(4) -0.008(3) -0.004(3) -0.014(4)
C231 0.020(3) 0.030(4) 0.018(4) 0.003(3) -0.005(3) -0.006(3)
C232 0.023(4) 0.041(5) 0.021(4) -0.004(3) -0.009(3) -0.001(3)
C233 0.035(5) 0.063(7) 0.026(5) -0.011(4) -0.013(4) -0.008(4)
C234 0.031(4) 0.070(7) 0.022(4) 0.006(4) -0.012(3) -0.013(4)
C235 0.042(5) 0.043(6) 0.041(6) 0.010(4) -0.021(4) -0.008(4)
C236 0.036(4) 0.034(5) 0.030(5) 0.003(4) -0.013(4) -0.008(4)
C241 0.020(3) 0.022(4) 0.020(4) -0.002(3) -0.001(3) -0.006(3)
C242 0.021(3) 0.026(4) 0.022(4) -0.005(3) -0.008(3) -0.004(3)
C243 0.021(3) 0.031(4) 0.021(4) 0.000(3) -0.003(3) -0.008(3)
C244 0.030(4) 0.045(5) 0.039(5) 0.020(4) -0.010(4) -0.020(4)
C245 0.039(5) 0.055(6) 0.042(5) 0.016(4) -0.021(4) -0.030(5)
C246 0.039(5) 0.038(5) 0.031(5) 0.012(4) -0.021(4) -0.018(4)
C311 0.021(4) 0.029(4) 0.038(5) 0.011(3) -0.015(3) -0.014(3)
C312 0.022(4) 0.044(5) 0.055(6) 0.006(4) -0.011(4) -0.006(4)
C313 0.033(5) 0.063(8) 0.093(10) 0.036(7) -0.036(6) -0.013(5)
C314 0.058(7) 0.076(9) 0.067(8) 0.033(7) -0.043(6) -0.046(7)
C315 0.061(7) 0.070(8) 0.041(6) 0.018(5) -0.030(5) -0.040(6)
C316 0.036(5) 0.043(5) 0.036(5) 0.011(4) -0.023(4) -0.018(4)
C321 0.021(3) 0.026(4) 0.017(4) -0.006(3) 0.000(3) -0.009(3)
C322 0.026(4) 0.024(4) 0.027(4) 0.005(3) -0.001(3) -0.007(3)
C323 0.027(4) 0.040(5) 0.032(5) 0.001(4) 0.001(3) -0.012(4)
C324 0.032(4) 0.040(5) 0.026(4) -0.003(4) -0.002(3) -0.020(4)
C325 0.043(5) 0.023(4) 0.023(4) 0.003(3) -0.009(3) -0.014(3)
C326 0.027(4) 0.030(4) 0.024(4) -0.004(3) -0.007(3) -0.006(3)
C331 0.035(4) 0.035(5) 0.022(4) -0.016(3) -0.003(3) -0.011(4)
C332 0.048(6) 0.062(7) 0.030(5) -0.018(4) -0.004(4) -0.032(5)
C333 0.050(6) 0.076(8) 0.043(6) -0.025(6) -0.009(5) -0.032(6)
C334 0.048(6) 0.067(7) 0.033(5) -0.020(5) -0.015(4) -0.014(5)
C335 0.037(5) 0.057(6) 0.030(5) -0.017(4) -0.009(4) -0.010(4)
C336 0.027(4) 0.040(5) 0.020(4) -0.016(3) -0.002(3) -0.006(3)
C341 0.037(4) 0.019(4) 0.024(4) -0.006(3) 0.009(3) -0.008(3)
C342 0.052(6) 0.033(5) 0.025(5) -0.011(4) 0.006(4) -0.006(4)
C343 0.079(8) 0.032(5) 0.034(6) -0.012(4) 0.014(5) -0.002(5)
C344 0.052(7) 0.043(6) 0.053(7) -0.002(5) 0.023(5) 0.009(5)
C345 0.032(5) 0.044(6) 0.059(7) -0.014(5) 0.013(4) 0.001(4)
C346 0.029(4) 0.029(5) 0.044(5) -0.008(4) 0.009(4) -0.007(3)
Cl1 0.090(3) 0.111(4) 0.067(3) -0.010(2) -0.046(2) -0.018(3)
Cl2 0.150(6) 0.049(3) 0.214(8) -0.018(4) -0.037(5) 0.009(3)
Cl1A 0.124(11) 0.076(8) 0.063(7) -0.010(6) -0.035(7) 0.012(7)
C1SA 0.044(9) 0.005(6) 0.021(8) 0.004(5) -0.009(7) -0.004(6)
C1SB 0.018(4) 0.016(4) 0.010(4) 0.006(3) -0.009(3) -0.004(3)
Cl3 0.174(7) 0.113(5) 0.278(10) 0.000(6) -0.110(7) 0.005(5)
Cl4 0.208(7) 0.111(4) 0.111(4) 0.011(3) -0.061(4) -0.010(4)
C2S 0.20(3) 0.31(5) 0.17(3) -0.12(3) -0.04(2) 0.12(3)
Cl5 0.091(3) 0.149(5) 0.212(7) 0.108(5) -0.009(4) -0.020(3)
Cl6 0.091(3) 0.136(4) 0.112(4) -0.044(3) -0.041(3) 0.052(3)
C3S 0.075(11) 0.151(19) 0.089(13) -0.010(12) 0.014(9) 0.012(11)
Cl7 0.102(4) 0.114(5) 0.229(8) -0.036(5) 0.016(4) -0.001(3)
Cl8 0.092(4) 0.162(6) 0.336(12) -0.121(7) 0.023(5) -0.023(4)
C4S 0.38(5) 0.41(5) 0.41(5) -0.38(5) 0.30(4) -0.34(5)
Cl9 0.123(7) 0.094(6) 0.125(7) -0.073(6) -0.086(6) 0.037(5)
Cl10 0.041(6) 0.039(6) 0.040(7) -0.026(5) -0.031(5) 0.025(5)
Cl11 0.080(7) 0.056(6) 0.049(5) -0.019(4) -0.030(5) 0.025(5)

loop_
_atom_type_symbol
_atom_type_description
_atom_type_scat_dispersion_real
_atom_type_scat_dispersion_imag
_atom_type_scat_source
C C 0.0033 0.0016 'International Tables Vol C Tables 4.2.6.8 and 6.1.1.4'
H H 0.0000 0.0000 'International Tables Vol C Tables 4.2.6.8 and 6.1.1.4'
P P 0.1023 0.0942 'International Tables Vol C Tables 4.2.6.8 and 6.1.1.4'
S S 0.1246 0.1234 'International Tables Vol C Tables 4.2.6.8 and 6.1.1.4'
Cl Cl 0.1484 0.1585 'International Tables Vol C Tables 4.2.6.8 and 6.1.1.4'
Br Br -0.2901 2.4595 'International Tables Vol C Tables 4.2.6.8 and 6.1.1.4'
Re Re -1.0185 7.2310 'International Tables Vol C Tables 4.2.6.8 and 6.1.1.4'

loop_
_geom_angle_atom_site_label_1
_geom_angle_atom_site_label_2
_geom_angle_atom_site_label_3
_geom_angle
Re2 Re1 Re3 60.066(9)
S1 Re1 Re2 53.55(4)
S1 Re1 Re3 53.49(4)
S1 Re1 Br1 86.99(5)
S1 Re1 P11 168.09(6)
S1 Re1 P12 91.44(6)
S2 Re1 Re2 53.98(4)
S2 Re1 Re3 98.40(4)
S2 Re1 S1 106.45(6)
S2 Re1 S3 93.97(7)
S2 Re1 Br1 164.57(5)
S2 Re1 P11 83.04(7)
S2 Re1 P12 95.05(7)
S3 Re1 Re2 96.87(4)
S3 Re1 Re3 52.43(4)
S3 Re1 S1 104.97(6)
S3 Re1 Br1 89.69(5)
S3 Re1 P11 81.04(6)
S3 Re1 P12 158.18(6)
Br1 Re1 Re2 140.39(3)
Br1 Re1 Re3 95.72(3)
P11 Re1 Re2 136.86(5)
P11 Re1 Re3 133.47(5)
P11 Re1 Br1 82.73(5)
P11 Re1 P12 80.38(7)
P12 Re1 Re2 104.50(5)
P12 Re1 Re3 144.73(5)
P12 Re1 Br1 76.69(5)
Re1 Re2 Re3 60.084(10)
S1 Re2 Re1 53.88(4)
S1 Re2 Re3 53.58(4)
S1 Re2 Br2 86.46(5)
S1 Re2 P21 166.16(6)
S1 Re2 P22 90.90(6)
S2 Re2 Re1 52.38(4)
S2 Re2 Re3 97.24(5)
S2 Re2 S1 105.22(6)
S2 Re2 Br2 88.94(5)
S2 Re2 P21 81.31(6)
S2 Re2 P22 158.49(6)
S4 Re2 Re1 97.19(4)
S4 Re2 Re3 53.98(4)
S4 Re2 S1 106.73(6)
S4 Re2 S2 92.80(6)
S4 Re2 Br2 165.68(5)
S4 Re2 P21 84.81(6)
S4 Re2 P22 96.14(6)
Br2 Re2 Re1 95.12(2)
Br2 Re2 Re3 139.84(3)
P21 Re2 Re1 133.67(4)
P21 Re2 Re3 138.74(5)
P21 Re2 Br2 81.41(5)
P21 Re2 P22 80.07(6)
P22 Re2 Re1 144.64(4)
P22 Re2 Re3 103.85(4)
P22 Re2 Br2 77.73(5)
Re2 Re3 Re1 59.850(10)
S1 Re3 Re1 53.77(4)
S1 Re3 Re2 53.52(4)
S1 Re3 S4 105.54(6)
S1 Re3 Br3 87.71(5)
S1 Re3 P31 168.64(6)
S1 Re3 P32 90.15(7)
S3 Re3 Re1 53.62(5)
S3 Re3 Re2 97.57(5)
S3 Re3 S1 106.42(6)
S3 Re3 S4 92.14(6)
S3 Re3 Br3 164.26(5)
S3 Re3 P31 80.47(6)
S3 Re3 P32 95.93(7)
S4 Re3 Re1 96.19(4)
S4 Re3 Re2 52.82(4)
S4 Re3 Br3 90.65(5)
S4 Re3 P31 82.87(6)
S4 Re3 P32 159.57(6)
Br3 Re3 Re1 141.33(3)
Br3 Re3 Re2 96.46(3)
P31 Re3 Re1 134.06(4)
P31 Re3 Re2 135.65(5)
P31 Re3 Br3 84.51(5)
P31 Re3 P32 80.02(7)
P32 Re3 Re1 103.72(4)
P32 Re3 Re2 143.52(5)
P32 Re3 Br3 76.72(5)
Re2 S1 Re1 72.57(5)
Re2 S1 Re3 72.90(5)
Re3 S1 Re1 72.74(5)
Re1 S2 Re2 73.64(5)
Re3 S3 Re1 73.95(5)
Re2 S4 Re3 73.20(5)
C1 P11 Re1 108.5(3)
C111 P11 Re1 116.3(3)
C111 P11 C1 105.4(4)
C111 P11 C121 103.3(4)
C121 P11 Re1 117.7(3)
C121 P11 C1 104.2(4)
C2 P12 Re1 104.9(3)
C131 P12 Re1 125.0(3)
C131 P12 C2 100.1(4)
C141 P12 Re1 115.6(3)
C141 P12 C2 104.1(4)
C141 P12 C131 104.2(4)
C3 P21 Re2 109.2(3)
C3 P21 C211 104.7(4)
C3 P21 C221 104.8(4)
C211 P21 Re2 116.9(3)
C211 P21 C221 100.9(4)
C221 P21 Re2 118.8(3)
C4 P22 Re2 105.4(3)
C4 P22 C231 104.6(4)
C4 P22 C241 99.0(4)
C231 P22 Re2 115.1(2)
C231 P22 C241 105.5(3)
C241 P22 Re2 124.4(3)
C5 P31 Re3 106.1(3)
C311 P31 Re3 113.9(3)
C311 P31 C5 107.6(4)
C311 P31 C321 101.5(4)
C321 P31 Re3 124.0(3)
C321 P31 C5 102.3(4)
C6 P32 Re3 103.4(3)
C331 P32 Re3 114.1(3)
C331 P32 C6 107.4(4)
C331 P32 C341 102.9(4)
C341 P32 Re3 129.3(3)
C341 P32 C6 96.8(4)
C2 C1 P11 111.6(5)
C1 C2 P12 110.9(5)
C4 C3 P21 112.1(5)
C3 C4 P22 110.9(5)
C6 C5 P31 108.1(5)
C5 C6 P32 106.3(5)
C112 C111 P11 120.7(7)
C116 C111 P11 120.0(7)
C116 C111 C112 119.2(9)
C115 C112 C111 119.7(11)
C114 C113 C116 120.2(11)
C113 C114 C115 120.3(11)
C112 C115 C114 120.4(12)
C111 C116 C113 120.3(10)
C122 C121 P11 120.7(7)
C122 C121 C126 119.1(8)
C126 C121 P11 120.2(6)
C121 C122 C123 121.0(10)
C124 C123 C122 119.3(10)
C123 C124 C125 120.7(10)
C124 C125 C126 119.7(11)
C125 C126 C121 120.3(9)
C132 C131 P12 119.3(7)
C136 C131 P12 121.9(7)
C136 C131 C132 118.7(8)
C133 C132 C131 119.7(10)
C134 C133 C132 120.0(10)
C135 C134 C133 121.0(10)
C134 C135 C136 119.5(11)
C135 C136 C131 121.1(10)
C142 C141 P12 122.3(6)
C142 C141 C146 118.9(8)
C146 C141 P12 118.7(6)
C143 C142 C141 120.6(8)
C142 C143 C144 120.4(9)
C143 C144 C145 119.8(8)
C146 C145 C144 119.7(8)
C145 C146 C141 120.5(8)
C212 C211 P21 119.9(7)
C212 C211 C216 120.2(8)
C216 C211 P21 119.8(7)
C211 C212 C213 119.4(10)
C214 C213 C212 119.8(11)
C215 C214 C213 121.0(9)
C214 C215 C216 120.9(11)
C211 C216 C215 118.7(10)
C222 C221 P21 118.7(6)
C226 C221 P21 122.2(6)
C226 C221 C222 118.9(7)
C223 C222 C221 120.3(9)
C222 C223 C224 120.6(8)
C223 C224 C225 119.5(8)
C226 C225 C224 120.0(9)
C225 C226 C221 120.7(8)
C232 C231 P22 119.2(6)
C236 C231 P22 121.8(7)
C236 C231 C232 119.0(7)
C233 C232 C231 119.9(8)
C234 C233 C232 120.5(9)
C235 C234 C233 119.5(8)
C234 C235 C236 120.9(9)
C231 C236 C235 120.1(9)
C242 C241 P22 119.6(6)
C246 C241 P22 121.2(6)
C246 C241 C242 118.9(7)
C243 C242 C241 120.6(7)
C244 C243 C242 120.3(7)
C243 C244 C245 120.0(7)
C244 C245 C246 119.8(8)
C241 C246 C245 120.4(8)
C312 C311 P31 123.3(8)
C312 C311 C316 119.3(8)
C316 C311 P31 117.1(6)
C311 C312 C313 119.5(11)
C314 C313 C312 120.6(11)
C315 C314 C313 120.2(10)
C314 C315 C316 120.0(12)
C311 C316 C315 120.4(10)
C322 C321 P31 124.0(6)
C322 C321 C326 119.8(7)
C326 C321 P31 116.2(6)
C321 C322 C323 119.7(8)
C324 C323 C322 120.3(8)
C325 C324 C323 119.8(7)
C324 C325 C326 120.5(8)
C325 C326 C321 119.8(8)
C332 C331 P32 122.8(7)
C332 C331 C336 118.0(8)
C336 C331 P32 119.2(6)
C333 C332 C331 120.3(10)
C334 C333 C332 120.9(9)
C333 C334 C335 119.9(10)
C336 C335 C334 119.6(10)
C335 C336 C331 121.3(8)
C342 C341 P32 117.3(7)
C346 C341 P32 122.6(7)
C346 C341 C342 119.2(8)
C343 C342 C341 119.7(10)
C344 C343 C342 119.8(10)
C345 C344 C343 121.2(10)
C344 C345 C346 119.6(11)
C341 C346 C345 120.4(10)
C1SA Cl1 C1SB 69.0(6)
C1SA Cl2 C1SB 68.7(7)
C1SA Cl1A Br4 147.0(9)
Cl1 C1SA Cl2 110.5(8)
Cl1 C1SA C1SB 57.5(6)
Cl2 C1SA C1SB 56.2(6)
Cl1A C1SA Cl1 98.6(9)
Cl1A C1SA Cl2 112.7(10)
Cl1A C1SA C1SB 102.0(10)
Cl1 C1SB C1SA 53.5(5)
Cl2 C1SB Cl1 105.7(6)
Cl2 C1SB C1SA 55.1(6)
Cl4 C2S Cl3 100.7(15)
Cl5 C3S Cl6 119.4(12)
Cl8 C4S Cl7 105(2)
C5S Cl10 Cl11 42.1(6)
C5S Cl11 Cl10 47.3(7)
Cl9 C5S Cl10 140.1(18)
Cl11 C5S Cl9 112.2(13)
Cl11 C5S Cl10 90.5(10)

loop_
_geom_bond_atom_site_label_1
_geom_bond_atom_site_label_2
_geom_bond_distance
Re1 Re2 2.7707(4)
Re1 Re3 2.7773(4)
Re1 S1 2.3461(17)
Re1 S2 2.2873(18)
Re1 S3 2.3265(18)
Re1 Br1 2.5362(11)
Re1 P11 2.5060(19)
Re1 P12 2.5151(19)
Re2 Re3 2.7768(4)
Re2 S1 2.3360(17)
Re2 S2 2.3355(17)
Re2 S4 2.3110(17)
Re2 Br2 2.5572(10)
Re2 P21 2.4955(19)
Re2 P22 2.5213(18)
Re3 S1 2.3376(18)
Re3 S3 2.2906(17)
Re3 S4 2.3459(17)
Re3 Br3 2.5524(10)
Re3 P31 2.5098(19)
Re3 P32 2.530(2)
Br4 Cl1A 2.277(19)
P11 C1 1.849(8)
P11 C111 1.825(9)
P11 C121 1.826(9)
P12 C2 1.844(7)
P12 C131 1.837(9)
P12 C141 1.830(8)
P21 C3 1.827(8)
P21 C211 1.828(8)
P21 C221 1.838(8)
P22 C4 1.830(8)
P22 C231 1.833(8)
P22 C241 1.837(7)
P31 C5 1.835(8)
P31 C311 1.818(8)
P31 C321 1.833(7)
P32 C6 1.845(8)
P32 C331 1.815(9)
P32 C341 1.837(8)
C1 C2 1.513(11)
C3 C4 1.524(11)
C5 C6 1.519(13)
C111 C112 1.410(13)
C111 C116 1.386(13)
C112 C115 1.378(15)
C113 C114 1.370(17)
C113 C116 1.391(14)
C114 C115 1.387(18)
C121 C122 1.381(12)
C121 C126 1.400(12)
C122 C123 1.402(14)
C123 C124 1.378(17)
C124 C125 1.390(16)
C125 C126 1.392(13)
C131 C132 1.406(12)
C131 C136 1.387(13)
C132 C133 1.382(14)
C133 C134 1.378(17)
C134 C135 1.371(17)
C135 C136 1.378(13)
C141 C142 1.387(11)
C141 C146 1.396(11)
C142 C143 1.380(12)
C143 C144 1.383(14)
C144 C145 1.390(14)
C145 C146 1.387(12)
C211 C212 1.392(13)
C211 C216 1.395(13)
C212 C213 1.402(13)
C213 C214 1.371(17)
C214 C215 1.358(17)
C215 C216 1.399(12)
C221 C222 1.401(11)
C221 C226 1.387(12)
C222 C223 1.378(12)
C223 C224 1.384(14)
C224 C225 1.390(13)
C225 C226 1.386(11)
C231 C232 1.403(12)
C231 C236 1.376(11)
C232 C233 1.388(11)
C233 C234 1.378(14)
C234 C235 1.366(15)
C235 C236 1.393(13)
C241 C242 1.388(10)
C241 C246 1.384(11)
C242 C243 1.386(10)
C243 C244 1.364(12)
C244 C245 1.388(13)
C245 C246 1.393(11)
C311 C312 1.373(12)
C311 C316 1.396(14)
C312 C313 1.413(15)
C313 C314 1.369(19)
C314 C315 1.365(17)
C315 C316 1.397(12)
C321 C322 1.380(11)
C321 C326 1.398(11)
C322 C323 1.399(10)
C323 C324 1.384(13)
C324 C325 1.377(12)
C325 C326 1.388(11)
C331 C332 1.403(11)
C331 C336 1.407(12)
C332 C333 1.383(15)
C333 C334 1.380(16)
C334 C335 1.393(13)
C335 C336 1.380(12)
C341 C342 1.410(12)
C341 C346 1.384(13)
C342 C343 1.392(14)
C343 C344 1.374(18)
C344 C345 1.374(17)
C345 C346 1.394(12)
Cl1 C1SA 1.728(16)
Cl1 C1SB 1.814(14)
Cl2 C1SA 1.768(14)
Cl2 C1SB 1.790(15)
Cl1A C1SA 1.68(2)
C1SA C1SB 2.007(18)
Cl3 C2S 2.11(3)
Cl4 C2S 1.70(3)
Cl5 C3S 1.667(19)
Cl6 C3S 1.714(16)
Cl7 C4S 2.05(4)
Cl8 C4S 1.58(2)
Cl9 C5S 1.729(17)
Cl10 Cl11 2.438(14)
Cl10 C5S 1.793(17)
Cl11 C5S 1.636(18)
